data_4074971
loop_
_publ_author_name
'Ionkin, Alex S.'
'Marshall, William J.'
'Adelman, Douglas J.'
'Fones, Barbara Bobik'
'Fish, Brian M.'
'Schiffhauer, Matthew F.'

_publ_section_title
;
 High-Temperature Catalysts for the Production of \a-Olefins Based on
 Iron(II) and Iron(III) Tridentate Bis(imino)pyridine Complexes with
 Double Pattern of Substitution:&#x00A0;ortho-Methyl plusmeta-Aryl&#x2020;
;
_journal_issue 12
_journal_name_full Organometallics
_journal_page_first 2978
_journal_paper_doi 10.1021/om051069o
_journal_volume 25
_journal_year 2006
_chemical_formula_sum 'C51 H37 Cl8 F18 Fe N3'
_chemical_formula_weight 1373.28
_chemical_name_systematic
;
 ?
;
_space_group_IT_number 14
_symmetry_cell_setting monoclinic
_symmetry_space_group_name_Hall '-P 2ybc'
_symmetry_space_group_name_H-M 'P 1 21/c 1'
_atom_sites_solution_hydrogens geom
_atom_sites_solution_primary direct
_atom_sites_solution_secondary difmap
_audit_creation_method SHELXL-97
_cell_angle_alpha 90.00
_cell_angle_beta 105.241(14)
_cell_angle_gamma 90.00
_cell_formula_units_Z 8
_cell_length_a 20.024(11)
_cell_length_b 21.142(12)
_cell_length_c 29.448(18)
_cell_measurement_temperature 293(2)
_cell_volume 12028(12)
_computing_cell_refinement 'Bruker XSCANS'
_computing_data_collection 'Bruker XSCANS'
_computing_data_reduction 'Bruker SHELXTL'
_computing_molecular_graphics 'Bruker SHELXTL'
_computing_publication_material 'Bruker SHELXTL'
_computing_structure_refinement 'SHELXL-97 (Sheldrick, 1997)'
_computing_structure_solution 'SHELXS-97 (Sheldrick, 1990)'
_diffrn_ambient_temperature 293(2)
_diffrn_measured_fraction_theta_full 0.898
_diffrn_measured_fraction_theta_max 0.898
_diffrn_measurement_device_type 'Bruker P4'
_diffrn_measurement_method '\w scans'
_diffrn_radiation_monochromator graphite
_diffrn_radiation_source 'fine-focus sealed tube'
_diffrn_radiation_type MoK\a
_diffrn_radiation_wavelength 0.71073
_diffrn_reflns_av_R_equivalents 0.1494
_diffrn_reflns_av_sigmaI/netI 0.1585
_diffrn_reflns_limit_h_max 18
_diffrn_reflns_limit_h_min -23
_diffrn_reflns_limit_k_max 24
_diffrn_reflns_limit_k_min -24
_diffrn_reflns_limit_l_max 33
_diffrn_reflns_limit_l_min -29
_diffrn_reflns_number 54411
_diffrn_reflns_theta_full 24.34
_diffrn_reflns_theta_max 24.34
_diffrn_reflns_theta_min 1.20
_exptl_absorpt_coefficient_mu 0.699
_exptl_absorpt_correction_type none
_exptl_crystal_colour blue
_exptl_crystal_density_diffrn 1.517
_exptl_crystal_density_method 'not measured'
_exptl_crystal_description needle
_exptl_crystal_F_000 5504
_exptl_crystal_size_max 0.850
_exptl_crystal_size_mid 0.080
_exptl_crystal_size_min 0.020
_refine_diff_density_max 3.611
_refine_diff_density_min -0.936
_refine_diff_density_rms 0.159
_refine_ls_extinction_method none
_refine_ls_goodness_of_fit_ref 1.417
_refine_ls_hydrogen_treatment riding
_refine_ls_matrix_type full
_refine_ls_number_parameters 1469
_refine_ls_number_reflns 17640
_refine_ls_number_restraints 0
_refine_ls_restrained_S_all 1.417
_refine_ls_R_factor_all 0.2177
_refine_ls_R_factor_gt 0.1321
_refine_ls_shift/su_max 0.160
_refine_ls_shift/su_mean 0.004
_refine_ls_structure_factor_coef Fsqd
_refine_ls_weighting_details 'calc w=1/[\s^2^(Fo^2^)+(0.1000P)^2^+15.0000P] where P=(Fo^2^+2Fc^2^)/3'
_refine_ls_weighting_scheme calc
_refine_ls_wR_factor_gt 0.3085
_refine_ls_wR_factor_ref 0.3456
_reflns_number_gt 8651
_reflns_number_total 17640
_reflns_threshold_expression >2sigma(I)
_cod_data_source_file om051069osi20051215_083543.cif
_cod_data_source_block 05198
_cod_depositor_comments
;
The following automatic conversions were performed:

'_symmetry_cell_setting' value 'Monoclinic' changed to 'monoclinic'
according to /home/saulius/struct/CIF-dictionaries/cif_core.dic
dictionary named 'cif_core.dic' version 2.4.1 from 2010-06-29.

Automatic conversion script
Id: cif_fix_values 1715 2011-07-08 13:25:40Z adriana 
;
_cod_original_sg_symbol_H-M P2(1)/c
_cod_database_code 4074971

loop_
_symmetry_equiv_pos_as_xyz
'x, y, z'
'-x, y+1/2, -z+1/2'
'-x, -y, -z'
'x, -y-1/2, z-1/2'

loop_
_atom_site_label
_atom_site_type_symbol
_atom_site_fract_x
_atom_site_fract_y
_atom_site_fract_z
_atom_site_U_iso_or_equiv
_atom_site_adp_type
_atom_site_occupancy
_atom_site_symmetry_multiplicity
_atom_site_calc_flag
_atom_site_refinement_flags
Fe1 Fe 0.21707(9) 0.08448(7) 0.33512(6) 0.0363(5) Uani 1 1 d .
Cl1 Cl 0.15335(17) 0.13720(15) 0.37739(12) 0.0522(9) Uani 1 1 d .
Cl2 Cl 0.27481(19) 0.00236(15) 0.38195(12) 0.0595(10) Uani 1 1 d .
F1 F 0.4649(8) 0.4624(5) 0.5283(5) 0.141(5) Uani 1 1 d .
F2 F 0.5547(6) 0.4533(5) 0.5839(6) 0.170(7) Uani 1 1 d .
F3 F 0.4594(6) 0.4473(5) 0.5952(4) 0.116(4) Uani 1 1 d .
F4 F 0.5789(5) 0.2403(4) 0.6697(3) 0.087(3) Uani 1 1 d .
F5 F 0.5193(4) 0.1637(4) 0.6332(3) 0.072(2) Uani 1 1 d .
F6 F 0.6162(4) 0.1867(4) 0.6199(3) 0.080(3) Uani 1 1 d .
F7 F 0.0042(6) 0.2019(4) 0.4341(4) 0.121(4) Uani 1 1 d .
F8 F -0.0921(7) 0.2175(7) 0.4381(8) 0.223(11) Uani 1 1 d .
F9 F -0.0313(11) 0.1645(7) 0.4878(5) 0.205(10) Uani 1 1 d .
F10 F -0.2668(5) 0.0414(6) 0.4080(4) 0.124(5) Uani 1 1 d .
F11 F -0.2382(5) -0.0456(4) 0.3819(5) 0.118(4) Uani 1 1 d .
F12 F -0.2748(5) 0.0277(5) 0.3354(4) 0.105(3) Uani 1 1 d .
F13 F -0.0857(7) -0.3124(5) 0.3122(7) 0.199(8) Uani 1 1 d .
F14 F -0.0231(8) -0.3785(6) 0.3500(5) 0.165(6) Uani 1 1 d .
F15 F -0.0252(8) -0.3632(7) 0.2805(5) 0.181(8) Uani 1 1 d .
F16 F 0.2363(7) -0.3452(6) 0.3917(7) 0.209(9) Uani 1 1 d .
F17 F 0.2613(6) -0.2730(6) 0.3453(6) 0.150(5) Uani 1 1 d .
F18 F 0.2641(8) -0.2574(9) 0.4163(7) 0.198(9) Uani 1 1 d .
N1 N 0.3028(5) 0.1543(4) 0.3358(3) 0.034(2) Uani 1 1 d .
N2 N 0.2227(5) 0.0941(4) 0.2654(3) 0.031(2) Uani 1 1 d .
N3 N 0.1355(5) 0.0241(4) 0.2908(3) 0.031(2) Uani 1 1 d .
C1 C 0.3124(6) 0.1690(5) 0.2957(4) 0.034(3) Uani 1 1 d .
C2 C 0.2707(6) 0.1326(5) 0.2539(4) 0.031(3) Uani 1 1 d .
C3 C 0.2784(6) 0.1370(5) 0.2092(4) 0.038(3) Uani 1 1 d .
H3A H 0.3106 0.1647 0.2026 0.046 Uiso 1 1 calc R
C4 C 0.2383(7) 0.1002(5) 0.1743(4) 0.047(3) Uani 1 1 d .
H4A H 0.2434 0.1022 0.1439 0.056 Uiso 1 1 calc R
C5 C 0.1889(6) 0.0593(5) 0.1852(4) 0.037(3) Uani 1 1 d .
H5A H 0.1611 0.0340 0.1620 0.045 Uiso 1 1 calc R
C6 C 0.1827(6) 0.0575(5) 0.2304(4) 0.032(3) Uani 1 1 d .
C7 C 0.1329(5) 0.0180(4) 0.2475(4) 0.029(3) Uani 1 1 d .
C8 C 0.3594(6) 0.2205(5) 0.2872(5) 0.050(3) Uani 1 1 d .
H8A H 0.3850 0.2379 0.3167 0.075 Uiso 1 1 calc R
H8B H 0.3322 0.2532 0.2683 0.075 Uiso 1 1 calc R
H8C H 0.3910 0.2033 0.2709 0.075 Uiso 1 1 calc R
C9 C 0.0844(7) -0.0254(5) 0.2117(4) 0.050(3) Uani 1 1 d .
H9A H 0.0559 -0.0491 0.2272 0.075 Uiso 1 1 calc R
H9B H 0.1115 -0.0541 0.1985 0.075 Uiso 1 1 calc R
H9C H 0.0557 -0.0003 0.1871 0.075 Uiso 1 1 calc R
C10 C 0.3436(6) 0.1844(5) 0.3781(4) 0.034(3) Uani 1 1 d .
C11 C 0.3182(6) 0.2418(5) 0.3925(4) 0.036(3) Uani 1 1 d .
C12 C 0.3568(6) 0.2684(5) 0.4346(4) 0.037(3) Uani 1 1 d .
H12A H 0.3415 0.3061 0.4447 0.044 Uiso 1 1 calc R
C13 C 0.4163(6) 0.2415(5) 0.4617(4) 0.041(3) Uani 1 1 d .
C14 C 0.4401(6) 0.1844(5) 0.4453(4) 0.039(3) Uani 1 1 d .
H14A H 0.4807 0.1658 0.4630 0.047 Uiso 1 1 calc R
C15 C 0.4041(6) 0.1563(5) 0.4037(4) 0.036(3) Uani 1 1 d .
C16 C 0.2546(6) 0.2726(5) 0.3634(5) 0.049(3) Uani 1 1 d .
H16A H 0.2450 0.3100 0.3791 0.074 Uiso 1 1 calc R
H16B H 0.2164 0.2438 0.3589 0.074 Uiso 1 1 calc R
H16C H 0.2615 0.2840 0.3333 0.074 Uiso 1 1 calc R
C17 C 0.4329(6) 0.0973(5) 0.3867(4) 0.045(3) Uani 1 1 d .
H17A H 0.4380 0.1043 0.3556 0.068 Uiso 1 1 calc R
H17B H 0.4017 0.0626 0.3861 0.068 Uiso 1 1 calc R
H17C H 0.4771 0.0875 0.4077 0.068 Uiso 1 1 calc R
C18 C 0.4550(6) 0.2682(6) 0.5066(4) 0.044(3) Uani 1 1 d .
C19 C 0.4603(7) 0.3352(5) 0.5145(5) 0.048(3) Uani 1 1 d .
H19A H 0.4395 0.3629 0.4904 0.058 Uiso 1 1 calc R
C20 C 0.4963(7) 0.3589(6) 0.5577(5) 0.052(4) Uani 1 1 d .
C21 C 0.5298(7) 0.3213(6) 0.5952(5) 0.055(4) Uani 1 1 d .
H21A H 0.5550 0.3386 0.6236 0.065 Uiso 1 1 calc R
C22 C 0.5241(6) 0.2564(6) 0.5883(5) 0.048(3) Uani 1 1 d .
C23 C 0.4879(6) 0.2308(6) 0.5454(4) 0.041(3) Uani 1 1 d .
H23A H 0.4854 0.1870 0.5423 0.049 Uiso 1 1 calc R
C24 C 0.4951(13) 0.4325(10) 0.5639(7) 0.094(6) Uani 1 1 d .
C25 C 0.5587(7) 0.2128(7) 0.6277(5) 0.057(4) Uani 1 1 d .
C26 C 0.0908(6) -0.0112(5) 0.3123(4) 0.038(3) Uani 1 1 d .
C27 C 0.0413(6) 0.0191(5) 0.3294(4) 0.033(3) Uani 1 1 d .
H27A H 0.0345 0.0623 0.3243 0.040 Uiso 1 1 calc R
C28 C 0.0012(6) -0.0133(5) 0.3541(4) 0.037(3) Uani 1 1 d .
C29 C 0.0103(6) -0.0793(5) 0.3620(4) 0.038(3) Uani 1 1 d .
C30 C 0.0588(6) -0.1103(5) 0.3423(4) 0.041(3) Uani 1 1 d .
C31 C 0.0986(6) -0.0768(5) 0.3186(4) 0.041(3) Uani 1 1 d .
H31A H 0.1310 -0.0981 0.3067 0.049 Uiso 1 1 calc R
C32 C -0.0273(7) -0.1147(5) 0.3925(5) 0.052(4) Uani 1 1 d .
H32A H -0.0360 -0.0866 0.4159 0.078 Uiso 1 1 calc R
H32B H 0.0007 -0.1494 0.4077 0.078 Uiso 1 1 calc R
H32C H -0.0704 -0.1305 0.3733 0.078 Uiso 1 1 calc R
C33 C -0.0491(7) 0.0229(5) 0.3734(4) 0.041(3) Uani 1 1 d .
C34 C -0.0273(7) 0.0809(5) 0.3980(4) 0.048(3) Uani 1 1 d .
H34A H 0.0177 0.0955 0.4019 0.058 Uiso 1 1 calc R
C35 C -0.0735(7) 0.1150(6) 0.4158(5) 0.049(3) Uani 1 1 d .
C36 C -0.1392(7) 0.0954(6) 0.4102(5) 0.052(4) Uani 1 1 d .
H36A H -0.1693 0.1193 0.4225 0.063 Uiso 1 1 calc R
C37 C -0.1621(7) 0.0398(6) 0.3861(5) 0.049(3) Uani 1 1 d .
C38 C -0.1190(6) 0.0055(5) 0.3660(4) 0.041(3) Uani 1 1 d .
H38A H -0.1362 -0.0293 0.3473 0.050 Uiso 1 1 calc R
C39 C -0.0471(10) 0.1741(8) 0.4435(7) 0.076(5) Uani 1 1 d .
C40 C -0.2360(9) 0.0179(7) 0.3781(7) 0.068(4) Uani 1 1 d .
C41 C 0.0728(7) -0.1804(5) 0.3466(5) 0.049(3) Uani 1 1 d .
C42 C 0.0193(8) -0.2241(5) 0.3336(5) 0.057(4) Uani 1 1 d .
H42A H -0.0263 -0.2102 0.3246 0.068 Uiso 1 1 calc R
C43 C 0.0340(9) -0.2890(6) 0.3339(5) 0.065(4) Uani 1 1 d .
C44 C 0.1028(9) -0.3078(6) 0.3505(6) 0.079(5) Uani 1 1 d .
H44A H 0.1133 -0.3507 0.3528 0.095 Uiso 1 1 calc R
C45 C 0.1538(8) -0.2663(7) 0.3631(6) 0.073(5) Uani 1 1 d .
C46 C 0.1406(7) -0.2021(6) 0.3632(5) 0.058(4) Uani 1 1 d .
H46A H 0.1766 -0.1737 0.3744 0.069 Uiso 1 1 calc R
C47 C -0.0232(10) -0.3351(6) 0.3191(7) 0.078(5) Uani 1 1 d .
C48 C 0.2259(14) -0.2858(9) 0.3821(12) 0.124(9) Uani 1 1 d .
Fe51 Fe 0.30579(8) 0.29306(6) 0.13001(5) 0.0311(4) Uani 1 1 d .
Cl51 Cl 0.39502(15) 0.22031(12) 0.15657(11) 0.0409(7) Uani 1 1 d .
Cl52 Cl 0.22743(16) 0.29551(14) 0.17427(11) 0.0456(8) Uani 1 1 d .
F51 F 0.1679(6) -0.1795(8) 0.0095(7) 0.191(8) Uani 1 1 d .
F52 F 0.1349(14) -0.1254(5) -0.0476(7) 0.278(14) Uani 1 1 d .
F53 F 0.0696(5) -0.1916(4) -0.0309(4) 0.104(4) Uani 1 1 d .
F54 F -0.0863(6) -0.1124(7) 0.0628(4) 0.165(7) Uani 1 1 d .
F55 F -0.0123(6) -0.1109(6) 0.1270(4) 0.123(4) Uani 1 1 d .
F56 F -0.0589(6) -0.0305(6) 0.1046(5) 0.140(5) Uani 1 1 d .
F57 F 0.6898(7) 0.4812(6) 0.3753(5) 0.172(7) Uani 1 1 d .
F58 F 0.7723(7) 0.4249(8) 0.3683(5) 0.173(7) Uani 1 1 d .
F59 F 0.7335(7) 0.4143(6) 0.4280(5) 0.143(5) Uani 1 1 d .
F60 F 0.3162(11) 0.4545(6) 0.4478(4) 0.195(9) Uani 1 1 d .
F61 F 0.3084(6) 0.5429(5) 0.4176(4) 0.118(4) Uani 1 1 d .
F62 F 0.2207(7) 0.5091(8) 0.4258(5) 0.184(8) Uani 1 1 d .
F63 F 0.0670(6) 0.4226(11) 0.2808(7) 0.238(12) Uani 1 1 d .
F64 F 0.1133(11) 0.3864(8) 0.2306(5) 0.202(9) Uani 1 1 d .
F65 F 0.0988(8) 0.3325(11) 0.2850(9) 0.293(15) Uani 1 1 d .
N51 N 0.2423(4) 0.2489(4) 0.0633(3) 0.027(2) Uani 1 1 d .
N52 N 0.3170(5) 0.3497(3) 0.0730(3) 0.029(2) Uani 1 1 d .
N53 N 0.3738(4) 0.3736(4) 0.1621(3) 0.032(2) Uani 1 1 d .
C51 C 0.2372(6) 0.2775(5) 0.0235(4) 0.029(3) Uani 1 1 d .
C52 C 0.2859(6) 0.3367(4) 0.0293(4) 0.028(3) Uani 1 1 d .
C53 C 0.2933(6) 0.3696(5) -0.0100(4) 0.035(3) Uani 1 1 d .
H53A H 0.2691 0.3589 -0.0405 0.042 Uiso 1 1 calc R
C54 C 0.3404(6) 0.4203(5) 0.0002(5) 0.042(3) Uani 1 1 d .
H54A H 0.3484 0.4445 -0.0243 0.050 Uiso 1 1 calc R
C55 C 0.3748(6) 0.4343(5) 0.0461(4) 0.038(3) Uani 1 1 d .
H55A H 0.4064 0.4675 0.0523 0.046 Uiso 1 1 calc R
C56 C 0.3630(6) 0.4000(5) 0.0830(4) 0.031(3) Uani 1 1 d .
C57 C 0.3925(6) 0.4115(5) 0.1336(4) 0.031(3) Uani 1 1 d .
C58 C 0.1949(6) 0.2604(5) -0.0241(4) 0.041(3) Uani 1 1 d .
H58A H 0.1733 0.2200 -0.0229 0.061 Uiso 1 1 calc R
H58B H 0.2239 0.2580 -0.0453 0.061 Uiso 1 1 calc R
H58C H 0.1598 0.2919 -0.0350 0.061 Uiso 1 1 calc R
C59 C 0.4396(6) 0.4681(5) 0.1483(4) 0.046(3) Uani 1 1 d .
H59A H 0.4541 0.4705 0.1820 0.069 Uiso 1 1 calc R
H59B H 0.4150 0.5060 0.1360 0.069 Uiso 1 1 calc R
H59C H 0.4795 0.4638 0.1362 0.069 Uiso 1 1 calc R
C60 C 0.2058(6) 0.1871(5) 0.0589(4) 0.033(3) Uani 1 1 d .
C61 C 0.2395(6) 0.1337(5) 0.0512(4) 0.032(3) Uani 1 1 d .
C62 C 0.2041(6) 0.0758(4) 0.0474(4) 0.029(3) Uani 1 1 d .
H62A H 0.2263 0.0392 0.0416 0.035 Uiso 1 1 calc R
C63 C 0.1371(6) 0.0715(4) 0.0520(4) 0.032(3) Uani 1 1 d .
C64 C 0.1048(6) 0.1267(4) 0.0603(4) 0.032(3) Uani 1 1 d .
H64A H 0.0599 0.1242 0.0635 0.039 Uiso 1 1 calc R
C65 C 0.1362(6) 0.1848(5) 0.0641(4) 0.034(3) Uani 1 1 d .
C66 C 0.3124(6) 0.1373(5) 0.0460(5) 0.043(3) Uani 1 1 d .
H66A H 0.3134 0.1643 0.0200 0.065 Uiso 1 1 calc R
H66B H 0.3278 0.0957 0.0404 0.065 Uiso 1 1 calc R
H66C H 0.3425 0.1542 0.0744 0.065 Uiso 1 1 calc R
C67 C 0.0974(6) 0.2453(5) 0.0703(5) 0.046(3) Uani 1 1 d .
H67A H 0.0531 0.2344 0.0749 0.068 Uiso 1 1 calc R
H67B H 0.0910 0.2711 0.0427 0.068 Uiso 1 1 calc R
H67C H 0.1238 0.2682 0.0972 0.068 Uiso 1 1 calc R
C68 C 0.1022(6) 0.0090(5) 0.0463(4) 0.036(3) Uani 1 1 d .
C69 C 0.1204(6) -0.0374(5) 0.0177(4) 0.038(3) Uani 1 1 d .
H69A H 0.1529 -0.0281 0.0012 0.046 Uiso 1 1 calc R
C70 C 0.0906(6) -0.0974(4) 0.0138(5) 0.046(3) Uani 1 1 d .
C71 C 0.0393(7) -0.1127(5) 0.0365(5) 0.049(4) Uani 1 1 d .
H71A H 0.0195 -0.1528 0.0337 0.059 Uiso 1 1 calc R
C72 C 0.0189(6) -0.0659(5) 0.0633(4) 0.038(3) Uani 1 1 d .
C73 C 0.0496(7) -0.0050(5) 0.0681(4) 0.042(3) Uani 1 1 d .
H73A H 0.0347 0.0258 0.0858 0.050 Uiso 1 1 calc R
C74 C 0.1150(10) -0.1458(7) -0.0157(7) 0.077(5) Uani 1 1 d .
C75 C -0.0352(8) -0.0817(7) 0.0863(6) 0.062(4) Uani 1 1 d .
C76 C 0.3962(6) 0.3787(4) 0.2111(4) 0.029(3) Uani 1 1 d .
C77 C 0.4641(6) 0.3579(5) 0.2364(4) 0.037(3) Uani 1 1 d .
H77A H 0.4956 0.3436 0.2204 0.044 Uiso 1 1 calc R
C78 C 0.4818(6) 0.3595(5) 0.2851(4) 0.039(3) Uani 1 1 d .
C79 C 0.4338(7) 0.3777(5) 0.3118(4) 0.042(3) Uani 1 1 d .
C80 C 0.3666(6) 0.3976(5) 0.2846(4) 0.037(3) Uani 1 1 d .
C81 C 0.3513(6) 0.3994(4) 0.2363(4) 0.033(3) Uani 1 1 d .
H81A H 0.3086 0.4154 0.2198 0.040 Uiso 1 1 calc R
C82 C 0.4531(7) 0.3712(6) 0.3638(4) 0.052(3) Uani 1 1 d .
H82A H 0.4119 0.3678 0.3745 0.078 Uiso 1 1 calc R
H82B H 0.4791 0.4077 0.3778 0.078 Uiso 1 1 calc R
H82C H 0.4808 0.3339 0.3727 0.078 Uiso 1 1 calc R
C83 C 0.5527(7) 0.3411(6) 0.3100(5) 0.049(3) Uani 1 1 d .
C84 C 0.6008(8) 0.3865(6) 0.3351(5) 0.065(4) Uani 1 1 d .
H84A H 0.5858 0.4278 0.3370 0.078 Uiso 1 1 calc R
C85 C 0.6694(8) 0.3718(8) 0.3569(6) 0.070(5) Uani 1 1 d .
C86 C 0.6908(8) 0.3110(11) 0.3552(7) 0.103(7) Uani 1 1 d .
H86A H 0.7371 0.3014 0.3689 0.124 Uiso 1 1 calc R
C87 C 0.6479(11) 0.2637(11) 0.3344(9) 0.127(8) Uani 1 1 d .
C88 C 0.5768(7) 0.2794(7) 0.3096(6) 0.088(6) Uani 1 1 d .
H88A H 0.5474 0.2480 0.2934 0.106 Uiso 1 1 calc R
C89 C 0.7160(11) 0.4236(10) 0.3814(8) 0.093(6) Uani 1 1 d .
C91 C 0.3076(6) 0.4135(5) 0.3063(5) 0.047(3) Uani 1 1 d .
C92 C 0.3191(7) 0.4447(6) 0.3493(4) 0.049(3) Uani 1 1 d .
H92A H 0.3639 0.4559 0.3658 0.059 Uiso 1 1 calc R
C93 C 0.2632(9) 0.4592(6) 0.3677(5) 0.062(4) Uani 1 1 d .
C94 C 0.1939(9) 0.4402(7) 0.3433(6) 0.072(5) Uani 1 1 d .
H94A H 0.1572 0.4488 0.3563 0.087 Uiso 1 1 calc R
C95 C 0.1821(9) 0.4089(7) 0.3003(5) 0.065(4) Uani 1 1 d .
C96 C 0.2396(7) 0.3954(6) 0.2829(5) 0.049(3) Uani 1 1 d .
H96A H 0.2323 0.3736 0.2546 0.059 Uiso 1 1 calc R
C97 C 0.2779(14) 0.4853(10) 0.4163(7) 0.109(8) Uani 1 1 d .
C98 C 0.1103(8) 0.3906(13) 0.2691(12) 0.144(11) Uani 1 1 d .
F28 F 0.7289(9) 0.1859(10) 0.3516(10) 0.317(16) Uani 1 1 d .
F29 F 0.6286(12) 0.1596(8) 0.3578(8) 0.235(10) Uani 1 1 d .
F30 F 0.6497(13) 0.1739(11) 0.2892(11) 0.288(18) Uani 1 1 d .
C90 C 0.6653(16) 0.1928(16) 0.3318(17) 0.185(19) Uani 1 1 d .
Cl22 Cl 0.1312(7) 0.5788(6) 0.2518(4) 0.256(5) Uani 1 1 d .
Cl21 Cl 0.2715(7) 0.5787(5) 0.2765(5) 0.278(6) Uani 1 1 d .
C105 C 0.2144(17) 0.6173(12) 0.2448(12) 0.199(15) Uani 1 1 d .
H10A H 0.2168 0.6153 0.2124 0.239 Uiso 1 1 calc R
H10B H 0.2171 0.6612 0.2547 0.239 Uiso 1 1 calc R
Cl19 Cl 0.8386(4) 0.4149(4) 0.0331(2) 0.169(3) Uani 1 1 d .
Cl20 Cl 0.8729(4) 0.5436(5) 0.0032(2) 0.192(4) Uani 1 1 d .
C104 C 0.8386(11) 0.4967(12) 0.0398(8) 0.146(10) Uani 1 1 d .
H10C H 0.7911 0.5099 0.0360 0.175 Uiso 1 1 calc R
H10D H 0.8636 0.5062 0.0720 0.175 Uiso 1 1 calc R
Cl17 Cl 0.6456(3) 0.3961(2) -0.02763(19) 0.1093(18) Uani 1 1 d .
Cl18 Cl 0.5585(2) 0.43776(17) 0.03072(16) 0.0783(12) Uani 1 1 d .
C103 C 0.6323(8) 0.3957(7) 0.0275(6) 0.078(5) Uani 1 1 d .
H10E H 0.6724 0.4139 0.0495 0.094 Uiso 1 1 calc R
H10F H 0.6279 0.3523 0.0369 0.094 Uiso 1 1 calc R
Cl15 Cl 0.7471(4) 0.3822(3) 0.2443(3) 0.154(3) Uani 1 1 d .
Cl16 Cl 0.6398(3) 0.4778(3) 0.2338(2) 0.1231(19) Uani 1 1 d .
C102 C 0.6638(15) 0.4159(9) 0.2084(8) 0.177(14) Uani 1 1 d .
H10G H 0.6690 0.4280 0.1778 0.213 Uiso 1 1 calc R
H10H H 0.6281 0.3838 0.2037 0.213 Uiso 1 1 calc R
Cl11 Cl 0.5993(3) 0.4053(3) 0.4698(2) 0.133(2) Uani 1 1 d .
Cl12 Cl 0.6164(4) 0.2731(3) 0.4638(3) 0.147(2) Uani 1 1 d .
C100 C 0.6413(15) 0.3398(12) 0.4925(10) 0.181(14) Uani 1 1 d .
H10I H 0.6901 0.3458 0.4948 0.218 Uiso 1 1 calc R
H10J H 0.6367 0.3349 0.5243 0.218 Uiso 1 1 calc R
Cl13 Cl 0.4832(5) 0.1035(4) 0.2665(3) 0.193(4) Uani 1 1 d .
Cl14 Cl 0.5425(5) 0.0333(3) 0.2090(2) 0.179(4) Uani 1 1 d .
C101 C 0.5038(12) 0.1003(9) 0.2156(7) 0.131(9) Uani 1 1 d .
H10K H 0.5343 0.1354 0.2138 0.157 Uiso 1 1 calc R
H10L H 0.4622 0.1049 0.1901 0.157 Uiso 1 1 calc R

loop_
_atom_site_aniso_label
_atom_site_aniso_U_11
_atom_site_aniso_U_22
_atom_site_aniso_U_33
_atom_site_aniso_U_23
_atom_site_aniso_U_13
_atom_site_aniso_U_12
Fe1 0.0493(11) 0.0303(9) 0.0278(11) -0.0005(7) 0.0077(9) -0.0101(7)
Cl1 0.062(2) 0.0518(19) 0.048(2) -0.0186(14) 0.0231(19) -0.0171(15)
Cl2 0.076(3) 0.0458(19) 0.052(2) 0.0172(15) 0.009(2) -0.0011(16)
F1 0.268(17) 0.044(6) 0.095(10) -0.015(5) 0.020(11) -0.039(7)
F2 0.081(8) 0.078(8) 0.33(2) -0.089(10) 0.024(10) -0.044(6)
F3 0.140(10) 0.071(7) 0.150(11) -0.033(6) 0.063(9) -0.015(6)
F4 0.100(7) 0.117(8) 0.028(6) -0.011(5) -0.012(5) 0.008(5)
F5 0.052(5) 0.089(6) 0.072(7) 0.018(4) 0.008(5) -0.014(4)
F6 0.055(6) 0.113(7) 0.071(7) 0.006(5) 0.014(5) 0.013(5)
F7 0.145(10) 0.071(7) 0.169(11) -0.068(6) 0.077(9) -0.072(7)
F8 0.131(12) 0.105(11) 0.41(3) -0.159(15) 0.030(14) -0.012(9)
F9 0.39(3) 0.143(13) 0.092(11) -0.073(9) 0.075(14) -0.165(16)
F10 0.077(7) 0.166(11) 0.153(11) -0.095(8) 0.071(8) -0.061(7)
F11 0.079(7) 0.055(6) 0.239(13) -0.019(6) 0.074(8) -0.034(5)
F12 0.048(6) 0.161(11) 0.089(9) 0.006(7) -0.012(6) -0.026(6)
F13 0.116(11) 0.049(7) 0.42(3) -0.053(10) 0.039(13) -0.033(7)
F14 0.220(15) 0.108(10) 0.150(12) 0.023(8) 0.020(10) -0.113(10)
F15 0.246(17) 0.196(14) 0.140(12) -0.104(11) 0.119(12) -0.155(13)
F16 0.143(11) 0.079(9) 0.42(3) 0.116(12) 0.093(14) 0.052(8)
F17 0.086(9) 0.148(12) 0.218(16) 0.049(10) 0.042(10) 0.039(7)
F18 0.117(12) 0.162(16) 0.25(2) 0.019(13) -0.064(13) 0.073(10)
N1 0.047(6) 0.029(5) 0.023(6) 0.002(4) 0.002(5) 0.002(4)
N2 0.037(6) 0.022(5) 0.029(6) 0.002(4) -0.002(5) 0.002(4)
N3 0.040(6) 0.016(5) 0.037(7) 0.007(4) 0.012(5) -0.005(4)
C1 0.041(7) 0.022(6) 0.038(9) -0.004(5) 0.009(7) -0.001(5)
C2 0.041(7) 0.025(6) 0.022(8) 0.001(4) -0.002(6) 0.006(5)
C3 0.051(8) 0.022(6) 0.043(9) 0.005(5) 0.016(7) -0.005(5)
C4 0.067(10) 0.039(7) 0.033(9) 0.003(5) 0.011(8) -0.003(6)
C5 0.049(8) 0.026(6) 0.028(8) -0.001(5) -0.005(7) -0.003(5)
C6 0.039(7) 0.021(6) 0.031(8) -0.002(4) 0.000(6) -0.007(5)
C7 0.035(7) 0.020(6) 0.033(8) 0.003(4) 0.008(6) -0.004(4)
C8 0.056(9) 0.041(7) 0.050(9) -0.001(6) 0.010(7) -0.026(6)
C9 0.080(10) 0.043(7) 0.022(8) -0.002(5) 0.004(7) -0.017(6)
C10 0.041(8) 0.037(7) 0.022(8) -0.003(5) 0.003(7) -0.007(5)
C11 0.035(7) 0.027(6) 0.046(9) 0.003(5) 0.008(7) -0.002(5)
C12 0.043(8) 0.028(6) 0.034(9) -0.005(5) 0.003(7) -0.001(5)
C13 0.044(8) 0.039(7) 0.035(9) -0.013(5) 0.002(7) -0.011(6)
C14 0.043(8) 0.042(7) 0.028(8) -0.001(5) 0.001(7) -0.001(5)
C15 0.043(8) 0.036(7) 0.029(8) -0.006(5) 0.008(7) -0.002(5)
C16 0.054(9) 0.031(7) 0.054(10) 0.000(5) -0.001(8) -0.002(6)
C17 0.053(8) 0.032(7) 0.046(9) -0.003(5) 0.004(7) 0.010(5)
C18 0.039(8) 0.057(8) 0.033(9) -0.007(6) 0.003(7) -0.009(6)
C19 0.062(9) 0.037(7) 0.048(10) -0.006(6) 0.020(8) -0.013(6)
C20 0.063(10) 0.052(8) 0.039(10) -0.019(7) 0.008(8) -0.023(7)
C21 0.066(10) 0.062(10) 0.038(10) -0.012(7) 0.018(8) -0.023(7)
C22 0.037(8) 0.071(10) 0.034(10) -0.001(7) 0.007(7) -0.004(6)
C23 0.041(8) 0.051(8) 0.027(9) -0.007(6) 0.001(7) -0.018(6)
C24 0.15(2) 0.091(15) 0.047(14) -0.034(10) 0.027(14) -0.046(13)
C25 0.036(9) 0.091(12) 0.038(11) -0.001(8) -0.002(8) -0.009(8)
C26 0.048(8) 0.021(6) 0.043(8) 0.001(5) 0.007(7) -0.020(5)
C27 0.039(7) 0.023(6) 0.030(8) -0.002(4) -0.004(6) -0.008(5)
C28 0.040(7) 0.032(7) 0.030(8) 0.000(5) -0.008(6) -0.020(5)
C29 0.043(8) 0.029(6) 0.041(8) -0.001(5) 0.011(7) -0.014(5)
C30 0.051(8) 0.027(6) 0.043(9) 0.010(5) 0.006(7) -0.016(5)
C31 0.046(8) 0.039(7) 0.033(8) 0.003(5) 0.004(7) -0.012(5)
C32 0.073(10) 0.029(7) 0.057(10) 0.004(6) 0.021(8) -0.011(6)
C33 0.062(9) 0.032(7) 0.032(8) -0.001(5) 0.018(7) -0.003(6)
C34 0.061(9) 0.033(7) 0.048(9) -0.007(6) 0.009(7) -0.017(6)
C35 0.055(9) 0.038(7) 0.055(10) -0.015(6) 0.017(8) -0.013(6)
C36 0.050(9) 0.048(8) 0.057(10) -0.008(6) 0.010(8) -0.006(6)
C37 0.056(9) 0.038(7) 0.052(10) -0.002(6) 0.013(8) -0.011(6)
C38 0.054(9) 0.032(7) 0.040(8) -0.010(5) 0.016(7) -0.014(6)
C39 0.098(14) 0.050(10) 0.080(15) -0.038(8) 0.024(12) -0.024(9)
C40 0.071(12) 0.062(11) 0.076(14) -0.013(8) 0.029(11) -0.012(8)
C41 0.065(10) 0.032(7) 0.053(10) 0.006(6) 0.023(8) -0.013(6)
C42 0.094(11) 0.024(7) 0.060(10) 0.000(5) 0.035(9) -0.009(6)
C43 0.096(13) 0.023(7) 0.086(12) 0.002(6) 0.043(10) -0.011(7)
C44 0.084(12) 0.024(8) 0.152(17) 0.028(8) 0.070(12) 0.010(8)
C45 0.063(11) 0.042(9) 0.120(15) 0.028(8) 0.032(11) 0.006(8)
C46 0.044(9) 0.044(8) 0.082(12) 0.024(7) 0.010(8) -0.004(6)
C47 0.097(14) 0.015(7) 0.126(17) -0.013(8) 0.037(12) -0.012(7)
C48 0.12(2) 0.055(13) 0.21(3) 0.052(15) 0.07(2) -0.003(13)
Fe51 0.0422(10) 0.0199(8) 0.0292(11) 0.0010(6) 0.0057(8) -0.0037(7)
Cl51 0.0445(19) 0.0317(16) 0.043(2) 0.0074(12) 0.0061(16) 0.0051(12)
Cl52 0.052(2) 0.0469(18) 0.041(2) -0.0084(13) 0.0167(17) -0.0131(14)
F51 0.075(8) 0.172(14) 0.29(2) -0.132(13) -0.021(11) 0.043(9)
F52 0.65(4) 0.044(7) 0.29(2) -0.085(9) 0.38(3) -0.102(13)
F53 0.082(7) 0.057(6) 0.173(11) -0.062(6) 0.030(7) -0.028(5)
F54 0.142(11) 0.287(16) 0.079(9) -0.071(9) 0.054(8) -0.173(12)
F55 0.137(10) 0.156(11) 0.078(8) 0.053(7) 0.034(8) -0.028(8)
F56 0.142(10) 0.099(9) 0.229(14) -0.013(8) 0.135(11) -0.038(7)
F57 0.124(11) 0.091(9) 0.233(17) 0.028(9) -0.074(11) -0.060(8)
F58 0.113(10) 0.234(17) 0.162(14) 0.005(10) 0.018(10) -0.114(11)
F59 0.169(13) 0.139(11) 0.085(10) 0.007(7) -0.031(9) -0.081(9)
F60 0.43(3) 0.103(10) 0.035(8) 0.014(6) 0.033(11) 0.070(12)
F61 0.138(10) 0.100(9) 0.105(9) -0.038(6) 0.009(8) -0.006(7)
F62 0.146(11) 0.276(19) 0.169(13) -0.149(13) 0.108(11) -0.062(11)
F63 0.046(8) 0.38(3) 0.26(2) -0.181(19) -0.013(10) 0.052(11)
F64 0.35(3) 0.219(17) 0.073(10) 0.012(9) 0.115(14) 0.021(15)
F65 0.111(13) 0.26(2) 0.40(3) 0.15(2) -0.114(16) -0.098(15)
N51 0.024(5) 0.020(5) 0.032(6) 0.000(4) -0.002(5) -0.007(3)
N52 0.044(6) 0.013(4) 0.028(7) 0.001(3) 0.007(5) 0.000(4)
N53 0.033(6) 0.028(5) 0.034(7) 0.001(4) 0.008(5) 0.002(4)
C51 0.036(7) 0.025(6) 0.020(8) 0.002(4) -0.003(6) -0.001(4)
C52 0.037(7) 0.017(5) 0.027(8) 0.001(4) 0.000(6) 0.003(4)
C53 0.044(8) 0.031(6) 0.026(8) 0.001(5) 0.002(6) -0.003(5)
C54 0.051(8) 0.032(7) 0.043(9) 0.000(5) 0.013(7) -0.008(5)
C55 0.040(7) 0.034(7) 0.037(9) 0.007(5) 0.004(7) -0.007(5)
C56 0.037(7) 0.024(6) 0.033(8) 0.007(4) 0.012(6) 0.007(5)
C57 0.038(7) 0.025(6) 0.029(8) 0.002(5) 0.007(6) 0.001(5)
C58 0.060(9) 0.025(6) 0.030(8) 0.004(5) 0.000(7) -0.009(5)
C59 0.054(9) 0.034(7) 0.042(9) -0.004(5) 0.000(7) -0.022(6)
C60 0.040(7) 0.030(6) 0.026(8) 0.001(4) 0.005(6) -0.003(5)
C61 0.045(8) 0.031(6) 0.018(7) 0.000(4) 0.009(6) 0.005(5)
C62 0.044(7) 0.016(5) 0.029(7) 0.000(4) 0.012(6) -0.003(4)
C63 0.045(8) 0.021(6) 0.027(7) 0.001(4) 0.006(6) -0.012(5)
C64 0.035(7) 0.022(6) 0.038(8) -0.001(4) 0.006(6) -0.008(5)
C65 0.052(8) 0.023(6) 0.024(8) 0.003(4) 0.004(6) 0.008(5)
C66 0.055(8) 0.024(6) 0.057(9) -0.005(5) 0.024(7) 0.002(5)
C67 0.039(8) 0.027(6) 0.068(10) -0.009(5) 0.010(7) -0.001(5)
C68 0.054(8) 0.026(6) 0.025(8) 0.003(5) 0.008(7) -0.002(5)
C69 0.034(7) 0.037(7) 0.036(8) -0.004(5) -0.004(6) -0.003(5)
C70 0.052(8) 0.004(5) 0.072(10) -0.004(5) -0.002(8) -0.008(5)
C71 0.052(9) 0.025(7) 0.055(10) 0.005(6) -0.013(8) -0.014(6)
C72 0.037(7) 0.027(6) 0.043(9) 0.004(5) -0.004(7) -0.002(5)
C73 0.068(9) 0.034(7) 0.020(8) 0.001(5) 0.002(7) -0.006(6)
C74 0.099(14) 0.036(9) 0.095(15) -0.014(8) 0.022(12) -0.011(9)
C75 0.083(12) 0.047(9) 0.067(12) 0.005(7) 0.039(10) -0.012(8)
C76 0.039(7) 0.015(5) 0.029(8) -0.002(4) 0.005(6) -0.013(5)
C77 0.039(8) 0.033(7) 0.037(9) -0.002(5) 0.008(7) -0.012(5)
C78 0.054(9) 0.019(6) 0.040(9) -0.002(5) 0.007(7) -0.012(5)
C79 0.053(9) 0.025(6) 0.040(9) -0.006(5) -0.001(7) -0.008(5)
C80 0.052(9) 0.026(6) 0.033(9) -0.003(5) 0.010(7) 0.004(5)
C81 0.046(8) 0.023(6) 0.026(8) 0.002(4) 0.001(6) 0.013(5)
C82 0.053(9) 0.060(9) 0.035(10) 0.004(6) -0.001(7) 0.020(6)
C83 0.056(9) 0.047(8) 0.038(9) 0.006(6) 0.004(8) -0.009(6)
C84 0.065(11) 0.050(9) 0.060(12) 0.013(7) -0.019(9) -0.024(7)
C85 0.057(11) 0.072(12) 0.066(13) 0.017(8) -0.010(10) -0.031(8)
C86 0.027(10) 0.14(2) 0.118(19) -0.009(13) -0.028(11) -0.010(11)
C87 0.073(14) 0.104(17) 0.18(2) -0.029(15) -0.011(15) 0.034(12)
C88 0.042(9) 0.067(11) 0.133(17) -0.044(9) -0.018(10) 0.021(7)
C89 0.072(14) 0.097(16) 0.086(18) 0.004(11) -0.020(13) -0.037(11)
C91 0.040(8) 0.035(7) 0.058(10) 0.006(6) -0.001(7) 0.002(6)
C92 0.060(9) 0.047(8) 0.039(9) -0.010(6) 0.011(8) -0.018(6)
C93 0.085(12) 0.057(9) 0.049(11) -0.009(7) 0.028(10) 0.008(8)
C94 0.072(12) 0.081(11) 0.071(13) 0.003(8) 0.034(11) 0.001(9)
C95 0.098(13) 0.056(9) 0.055(11) 0.006(7) 0.045(10) 0.007(8)
C96 0.048(9) 0.047(8) 0.053(10) 0.004(6) 0.014(8) 0.004(6)
C97 0.18(2) 0.102(16) 0.085(17) -0.018(12) 0.101(18) -0.057(15)
C98 0.010(9) 0.16(2) 0.27(4) 0.06(2) 0.056(16) 0.001(11)
F28 0.117(13) 0.23(2) 0.49(4) -0.14(2) -0.117(19) 0.103(13)
F29 0.30(3) 0.088(12) 0.30(3) 0.050(14) 0.05(2) 0.072(13)
F30 0.23(2) 0.23(2) 0.35(4) -0.14(2) -0.02(2) 0.148(18)
C90 0.09(2) 0.15(3) 0.27(5) 0.11(3) -0.05(3) 0.025(19)
Cl22 0.277(13) 0.302(14) 0.181(10) -0.081(9) 0.045(9) -0.010(11)
Cl21 0.355(16) 0.177(10) 0.331(15) 0.102(10) 0.140(13) 0.061(10)
C105 0.27(4) 0.086(19) 0.27(4) 0.08(2) 0.12(3) 0.06(2)
Cl19 0.206(8) 0.193(7) 0.084(5) -0.038(4) -0.002(5) 0.076(6)
Cl20 0.149(6) 0.339(12) 0.101(6) -0.089(6) 0.057(5) -0.067(7)
C104 0.120(18) 0.22(3) 0.107(19) -0.027(16) 0.043(16) 0.092(18)
Cl17 0.156(5) 0.066(3) 0.129(5) 0.021(3) 0.077(4) 0.024(3)
Cl18 0.072(3) 0.049(2) 0.114(4) -0.011(2) 0.025(3) -0.0117(18)
C103 0.071(11) 0.044(9) 0.108(15) -0.009(8) 0.002(10) -0.003(7)
Cl15 0.154(6) 0.135(6) 0.189(8) 0.033(5) 0.069(6) -0.001(4)
Cl16 0.127(5) 0.122(5) 0.125(5) 0.001(3) 0.041(4) -0.024(3)
C102 0.27(3) 0.076(15) 0.11(2) 0.016(13) -0.07(2) -0.076(18)
Cl11 0.157(6) 0.113(5) 0.116(5) -0.003(3) 0.012(4) 0.026(4)
Cl12 0.171(6) 0.088(4) 0.200(7) -0.010(4) 0.082(5) -0.007(4)
C100 0.21(3) 0.15(2) 0.23(3) 0.11(2) 0.14(3) 0.11(2)
Cl13 0.242(9) 0.192(8) 0.179(8) 0.096(6) 0.118(7) 0.107(7)
Cl14 0.266(9) 0.138(6) 0.122(6) -0.003(4) 0.027(6) 0.118(6)
C101 0.18(2) 0.099(15) 0.129(19) 0.022(12) 0.067(17) 0.090(15)

loop_
_atom_type_symbol
_atom_type_description
_atom_type_scat_dispersion_real
_atom_type_scat_dispersion_imag
_atom_type_scat_source
C C 0.0033 0.0016 'International Tables Vol C Tables 4.2.6.8 and 6.1.1.4'
H H 0.0000 0.0000 'International Tables Vol C Tables 4.2.6.8 and 6.1.1.4'
Cl Cl 0.1484 0.1585 'International Tables Vol C Tables 4.2.6.8 and 6.1.1.4'
F F 0.0171 0.0103 'International Tables Vol C Tables 4.2.6.8 and 6.1.1.4'
Fe Fe 0.3463 0.8444 'International Tables Vol C Tables 4.2.6.8 and 6.1.1.4'
N N 0.0061 0.0033 'International Tables Vol C Tables 4.2.6.8 and 6.1.1.4'

loop_
_geom_angle_atom_site_label_1
_geom_angle_atom_site_label_2
_geom_angle_atom_site_label_3
_geom_angle
N2 Fe1 N3 72.5(3)
N2 Fe1 N1 73.1(3)
N3 Fe1 N1 145.6(3)
N2 Fe1 Cl1 131.7(3)
N3 Fe1 Cl1 99.8(2)
N1 Fe1 Cl1 102.0(2)
N2 Fe1 Cl2 120.5(2)
N3 Fe1 Cl2 95.4(2)
N1 Fe1 Cl2 102.9(3)
Cl1 Fe1 Cl2 107.56(14)
C1 N1 C10 119.9(9)
C1 N1 Fe1 116.6(8)
C10 N1 Fe1 123.4(7)
C2 N2 C6 117.4(9)
C2 N2 Fe1 121.5(7)
C6 N2 Fe1 120.8(7)
C7 N3 C26 121.7(9)
C7 N3 Fe1 118.7(7)
C26 N3 Fe1 119.4(7)
N1 C1 C2 116.3(10)
N1 C1 C8 125.6(11)
C2 C1 C8 118.0(10)
C3 C2 N2 122.9(10)
C3 C2 C1 125.0(10)
N2 C2 C1 112.1(9)
C2 C3 C4 119.5(11)
C3 C4 C5 119.0(11)
C6 C5 C4 119.1(10)
C5 C6 N2 122.1(10)
C5 C6 C7 125.9(10)
N2 C6 C7 112.0(10)
N3 C7 C6 115.5(9)
N3 C7 C9 127.0(9)
C6 C7 C9 117.5(10)
C15 C10 C11 122.3(10)
C15 C10 N1 119.8(10)
C11 C10 N1 117.9(10)
C12 C11 C10 116.8(10)
C12 C11 C16 121.7(10)
C10 C11 C16 121.4(11)
C13 C12 C11 122.9(11)
C12 C13 C14 118.0(10)
C12 C13 C18 122.6(11)
C14 C13 C18 119.3(11)
C15 C14 C13 121.3(11)
C14 C15 C10 118.5(11)
C14 C15 C17 119.5(11)
C10 C15 C17 122.0(10)
C23 C18 C19 115.2(12)
C23 C18 C13 122.9(12)
C19 C18 C13 121.9(11)
C20 C19 C18 120.4(12)
C19 C20 C21 123.5(13)
C19 C20 C24 116.6(14)
C21 C20 C24 119.8(13)
C22 C21 C20 116.6(13)
C21 C22 C23 121.5(12)
C21 C22 C25 119.3(13)
C23 C22 C25 119.1(13)
C22 C23 C18 122.7(12)
F1 C24 F2 114(2)
F1 C24 F3 103(2)
F2 C24 F3 101.9(15)
F1 C24 C20 115.3(15)
F2 C24 C20 111.0(19)
F3 C24 C20 109.8(14)
F4 C25 F5 105.7(11)
F4 C25 F6 105.9(11)
F5 C25 F6 105.0(12)
F4 C25 C22 114.6(13)
F5 C25 C22 113.8(11)
F6 C25 C22 111.0(11)
C27 C26 C31 118.6(10)
C27 C26 N3 120.6(9)
C31 C26 N3 120.8(10)
C26 C27 C28 121.9(10)
C27 C28 C29 120.0(11)
C27 C28 C33 119.1(9)
C29 C28 C33 120.8(10)
C30 C29 C28 117.4(10)
C30 C29 C32 121.1(10)
C28 C29 C32 121.4(10)
C31 C30 C29 121.2(10)
C31 C30 C41 115.2(11)
C29 C30 C41 123.5(10)
C30 C31 C26 120.8(11)
C38 C33 C34 117.4(10)
C38 C33 C28 123.4(10)
C34 C33 C28 119.0(11)
C35 C34 C33 119.5(12)
C36 C35 C34 121.6(11)
C36 C35 C39 120.8(12)
C34 C35 C39 117.5(12)
C35 C36 C37 120.2(12)
C38 C37 C36 120.4(12)
C38 C37 C40 118.3(11)
C36 C37 C40 121.1(12)
C37 C38 C33 120.5(10)
F7 C39 F8 103.0(17)
F7 C39 F9 107.2(17)
F8 C39 F9 102.7(17)
F7 C39 C35 116.9(13)
F8 C39 C35 113.3(16)
F9 C39 C35 112.4(15)
F10 C40 F12 109.0(15)
F10 C40 F11 107.0(13)
F12 C40 F11 102.3(13)
F10 C40 C37 113.5(13)
F12 C40 C37 114.2(13)
F11 C40 C37 110.1(13)
C46 C41 C42 119.1(12)
C46 C41 C30 119.7(11)
C42 C41 C30 121.2(12)
C41 C42 C43 120.2(14)
C44 C43 C42 117.8(13)
C44 C43 C47 122.3(13)
C42 C43 C47 119.8(15)
C45 C44 C43 121.9(13)
C44 C45 C46 121.1(15)
C44 C45 C48 122.1(15)
C46 C45 C48 116.4(15)
C45 C46 C41 119.5(13)
F15 C47 F14 107.0(14)
F15 C47 F13 103.3(19)
F14 C47 F13 101.3(16)
F15 C47 C43 114.1(15)
F14 C47 C43 113.7(16)
F13 C47 C43 116.1(12)
F18 C48 F16 105(3)
F18 C48 C45 120(2)
F16 C48 C45 116.3(19)
F18 C48 F17 101(2)
F16 C48 F17 105(2)
C45 C48 F17 107(2)
N52 Fe51 N53 74.0(3)
N52 Fe51 N51 72.3(3)
N53 Fe51 N51 146.3(3)
N52 Fe51 Cl52 132.0(2)
N53 Fe51 Cl52 100.1(2)
N51 Fe51 Cl52 101.1(2)
N52 Fe51 Cl51 114.0(2)
N53 Fe51 Cl51 91.9(2)
N51 Fe51 Cl51 103.1(2)
Cl52 Fe51 Cl51 113.80(13)
C51 N51 C60 114.2(9)
C51 N51 Fe51 119.2(7)
C60 N51 Fe51 126.5(7)
C52 N52 C56 119.4(9)
C52 N52 Fe51 122.7(6)
C56 N52 Fe51 117.8(7)
C57 N53 C76 123.9(9)
C57 N53 Fe51 116.6(8)
C76 N53 Fe51 119.3(6)
N51 C51 C58 129.1(10)
N51 C51 C52 112.0(10)
C58 C51 C52 118.9(9)
N52 C52 C53 126.0(10)
N52 C52 C51 113.5(9)
C53 C52 C51 120.5(10)
C52 C53 C54 114.7(11)
C55 C54 C53 120.4(11)
C56 C55 C54 121.0(11)
C55 C56 N52 118.5(11)
C55 C56 C57 127.2(10)
N52 C56 C57 114.3(9)
N53 C57 C56 116.8(10)
N53 C57 C59 124.8(11)
C56 C57 C59 118.4(9)
C61 C60 C65 121.5(9)
C61 C60 N51 119.4(10)
C65 C60 N51 119.1(9)
C60 C61 C62 118.4(10)
C60 C61 C66 120.5(10)
C62 C61 C66 121.1(9)
C63 C62 C61 121.9(9)
C64 C63 C62 118.1(9)
C64 C63 C68 122.8(10)
C62 C63 C68 119.1(9)
C65 C64 C63 122.8(10)
C64 C65 C60 117.2(9)
C64 C65 C67 121.3(10)
C60 C65 C67 121.3(9)
C69 C68 C73 118.3(10)
C69 C68 C63 120.2(10)
C73 C68 C63 121.5(10)
C70 C69 C68 120.9(11)
C69 C70 C71 121.4(11)
C69 C70 C74 118.0(12)
C71 C70 C74 120.6(11)
C72 C71 C70 117.8(10)
C71 C72 C73 121.2(11)
C71 C72 C75 117.7(11)
C73 C72 C75 121.1(11)
C68 C73 C72 120.2(11)
F52 C74 F51 105(2)
F52 C74 F53 109.9(18)
F51 C74 F53 99.9(13)
F52 C74 C70 115.9(13)
F51 C74 C70 112.0(15)
F53 C74 C70 113.2(14)
F54 C75 F55 107.3(13)
F54 C75 F56 108.3(15)
F55 C75 F56 95.1(13)
F54 C75 C72 117.3(13)
F55 C75 C72 113.9(13)
F56 C75 C72 112.5(11)
C81 C76 N53 120.2(10)
C81 C76 C77 118.7(10)
N53 C76 C77 120.9(10)
C78 C77 C76 118.6(11)
C77 C78 C79 123.0(11)
C77 C78 C83 117.4(11)
C79 C78 C83 119.6(11)
C80 C79 C78 115.7(11)
C80 C79 C82 123.7(11)
C78 C79 C82 120.4(11)
C81 C80 C79 120.4(11)
C81 C80 C91 116.3(11)
C79 C80 C91 123.1(11)
C80 C81 C76 123.2(11)
C88 C83 C84 116.6(13)
C88 C83 C78 122.4(11)
C84 C83 C78 121.0(12)
C85 C84 C83 122.8(14)
C86 C85 C84 118.5(14)
C86 C85 C89 123.2(17)
C84 C85 C89 118.3(17)
C87 C86 C85 123.0(17)
C86 C87 C88 118.6(18)
C86 C87 C90 128(2)
C88 C87 C90 113.6(19)
C83 C88 C87 120.3(15)
F58 C89 F57 106.9(18)
F58 C89 F59 107.2(17)
F57 C89 F59 105.2(19)
F58 C89 C85 110.9(19)
F57 C89 C85 115.8(17)
F59 C89 C85 110.3(16)
C92 C91 C96 118.8(12)
C92 C91 C80 121.8(12)
C96 C91 C80 119.5(12)
C91 C92 C93 119.8(13)
C92 C93 C94 120.6(13)
C92 C93 C97 118.5(16)
C94 C93 C97 120.1(15)
C95 C94 C93 119.8(14)
C94 C95 C96 117.9(15)
C94 C95 C98 124.9(17)
C96 C95 C98 117.1(16)
C95 C96 C91 123.1(13)
F60 C97 F62 116.1(16)
F60 C97 F61 105(2)
F62 C97 F61 93.4(18)
F60 C97 C93 117(2)
F62 C97 C93 112(2)
F61 C97 C93 109.4(13)
F64 C98 F63 123(3)
F64 C98 F65 109(3)
F63 C98 F65 102(2)
F64 C98 C95 108.9(16)
F63 C98 C95 108(3)
F65 C98 C95 103.7(19)
F30 C90 F28 112(4)
F30 C90 F29 111(3)
F28 C90 F29 108(3)
F30 C90 C87 111(3)
F28 C90 C87 108(3)
F29 C90 C87 108(3)
Cl21 C105 Cl22 104.1(14)
Cl20 C104 Cl19 119.1(10)
Cl17 C103 Cl18 113.2(9)
Cl16 C102 Cl15 111.9(12)
Cl12 C100 Cl11 117(2)
Cl13 C101 Cl14 112.2(11)

loop_
_geom_bond_atom_site_label_1
_geom_bond_atom_site_label_2
_geom_bond_distance
Fe1 N2 2.096(9)
Fe1 N3 2.209(9)
Fe1 N1 2.260(9)
Fe1 Cl1 2.292(3)
Fe1 Cl2 2.327(4)
F1 C24 1.24(2)
F2 C24 1.26(2)
F3 C24 1.34(2)
F4 C25 1.329(15)
F5 C25 1.339(15)
F6 C25 1.351(15)
F7 C39 1.276(17)
F8 C39 1.27(2)
F9 C39 1.27(2)
F10 C40 1.298(16)
F11 C40 1.350(16)
F12 C40 1.310(18)
F13 C47 1.305(19)
F14 C47 1.292(19)
F15 C47 1.274(18)
F16 C48 1.29(2)
F17 C48 1.47(3)
F18 C48 1.25(3)
N1 C1 1.283(13)
N1 C10 1.445(14)
N2 C2 1.368(13)
N2 C6 1.367(13)
N3 C7 1.270(13)
N3 C26 1.435(13)
C1 C2 1.506(15)
C1 C8 1.504(14)
C2 C3 1.368(15)
C3 C4 1.368(16)
C4 C5 1.413(16)
C5 C6 1.369(15)
C6 C7 1.487(14)
C7 C9 1.535(15)
C10 C15 1.381(16)
C10 C11 1.422(15)
C11 C12 1.395(16)
C11 C16 1.486(16)
C12 C13 1.372(16)
C13 C14 1.427(15)
C13 C18 1.460(16)
C14 C15 1.382(15)
C15 C17 1.514(15)
C18 C23 1.404(17)
C18 C19 1.435(16)
C19 C20 1.380(17)
C20 C21 1.384(19)
C20 C24 1.57(2)
C21 C22 1.386(18)
C22 C23 1.389(17)
C22 C25 1.503(19)
C26 C27 1.380(15)
C26 C31 1.402(15)
C27 C28 1.396(14)
C28 C29 1.419(15)
C28 C33 1.492(16)
C29 C30 1.417(16)
C29 C32 1.513(15)
C30 C31 1.384(15)
C30 C41 1.508(15)
C33 C38 1.408(16)
C33 C34 1.432(15)
C34 C35 1.380(17)
C35 C36 1.347(17)
C35 C39 1.510(17)
C36 C37 1.388(17)
C37 C38 1.373(16)
C37 C40 1.509(19)
C41 C46 1.394(17)
C41 C42 1.389(17)
C42 C43 1.404(17)
C43 C44 1.39(2)
C43 C47 1.48(2)
C44 C45 1.32(2)
C45 C46 1.382(18)
C45 C48 1.46(3)
Fe51 N52 2.122(8)
Fe51 N53 2.230(9)
Fe51 N51 2.243(9)
Fe51 Cl52 2.289(3)
Fe51 Cl51 2.331(3)
F51 C74 1.33(2)
F52 C74 1.192(19)
F53 C74 1.324(17)
F54 C75 1.254(17)
F55 C75 1.318(17)
F56 C75 1.349(16)
F57 C89 1.32(2)
F58 C89 1.28(2)
F59 C89 1.34(2)
F60 C97 1.23(3)
F61 C97 1.359(19)
F62 C97 1.35(3)
F63 C98 1.22(2)
F64 C98 1.15(3)
F65 C98 1.35(3)
N51 C51 1.299(13)
N51 C60 1.485(12)
N52 C52 1.301(13)
N52 C56 1.388(13)
N53 C57 1.286(13)
N53 C76 1.398(13)
C51 C58 1.481(15)
C51 C52 1.568(14)
C52 C53 1.391(14)
C53 C54 1.407(15)
C54 C55 1.380(16)
C55 C56 1.377(14)
C56 C57 1.470(15)
C57 C59 1.515(14)
C60 C61 1.364(14)
C60 C65 1.442(15)
C61 C62 1.405(14)
C61 C66 1.510(15)
C62 C63 1.386(14)
C63 C64 1.387(14)
C63 C68 1.485(14)
C64 C65 1.372(14)
C65 C67 1.531(14)
C68 C69 1.400(15)
C68 C73 1.403(15)
C69 C70 1.394(14)
C70 C71 1.402(17)
C70 C74 1.50(2)
C71 C72 1.394(16)
C72 C73 1.417(15)
C72 C75 1.460(17)
C76 C81 1.378(14)
C76 C77 1.438(16)
C77 C78 1.383(15)
C78 C79 1.444(16)
C78 C83 1.469(17)
C79 C80 1.436(16)
C79 C82 1.485(16)
C80 C81 1.373(15)
C80 C91 1.522(16)
C83 C88 1.393(18)
C83 C84 1.422(18)
C84 C85 1.39(2)
C85 C86 1.36(2)
C85 C89 1.50(2)
C86 C87 1.36(3)
C87 C88 1.46(2)
C87 C90 1.55(4)
C91 C92 1.392(17)
C91 C96 1.409(17)
C92 C93 1.400(18)
C93 C94 1.44(2)
C93 C97 1.49(2)
C94 C95 1.39(2)
C95 C96 1.407(17)
C95 C98 1.54(3)
F28 C90 1.26(3)
F29 C90 1.38(4)
F30 C90 1.27(5)
Cl22 C105 1.91(3)
Cl21 C105 1.51(3)
Cl19 C104 1.74(3)
Cl20 C104 1.73(3)
Cl17 C103 1.713(17)
Cl18 C103 1.747(15)
Cl15 C102 1.87(3)
Cl16 C102 1.64(3)
Cl11 C100 1.67(2)
Cl12 C100 1.65(3)
Cl13 C101 1.657(19)
Cl14 C101 1.651(16)

loop_
_geom_torsion_atom_site_label_1
_geom_torsion_atom_site_label_2
_geom_torsion_atom_site_label_3
_geom_torsion_atom_site_label_4
_geom_torsion
N2 Fe1 N1 C1 3.3(7)
N3 Fe1 N1 C1 1.2(11)
Cl1 Fe1 N1 C1 -127.0(7)
Cl2 Fe1 N1 C1 121.5(7)
N2 Fe1 N1 C10 180.0(8)
N3 Fe1 N1 C10 177.9(7)
Cl1 Fe1 N1 C10 49.7(8)
Cl2 Fe1 N1 C10 -61.7(8)
N3 Fe1 N2 C2 179.9(8)
N1 Fe1 N2 C2 1.1(7)
Cl1 Fe1 N2 C2 92.3(8)
Cl2 Fe1 N2 C2 -94.2(7)
N3 Fe1 N2 C6 -6.3(8)
N1 Fe1 N2 C6 174.9(8)
Cl1 Fe1 N2 C6 -93.9(8)
Cl2 Fe1 N2 C6 79.6(8)
N2 Fe1 N3 C7 6.1(7)
N1 Fe1 N3 C7 8.2(11)
Cl1 Fe1 N3 C7 137.0(7)
Cl2 Fe1 N3 C7 -114.1(7)
N2 Fe1 N3 C26 -179.1(8)
N1 Fe1 N3 C26 -177.0(7)
Cl1 Fe1 N3 C26 -48.3(8)
Cl2 Fe1 N3 C26 60.6(7)
C10 N1 C1 C2 176.5(9)
Fe1 N1 C1 C2 -6.7(12)
C10 N1 C1 C8 -5.6(17)
Fe1 N1 C1 C8 171.3(9)
C6 N2 C2 C3 2.0(15)
Fe1 N2 C2 C3 176.0(8)
C6 N2 C2 C1 -178.6(9)
Fe1 N2 C2 C1 -4.6(11)
N1 C1 C2 C3 -173.3(10)
C8 C1 C2 C3 8.7(16)
N1 C1 C2 N2 7.3(13)
C8 C1 C2 N2 -170.7(9)
N2 C2 C3 C4 -2.1(17)
C1 C2 C3 C4 178.6(11)
C2 C3 C4 C5 1.1(18)
C3 C4 C5 C6 -0.1(17)
C4 C5 C6 N2 0.0(16)
C4 C5 C6 C7 179.1(10)
C2 N2 C6 C5 -0.9(15)
Fe1 N2 C6 C5 -174.9(8)
C2 N2 C6 C7 179.9(8)
Fe1 N2 C6 C7 5.9(12)
C26 N3 C7 C6 -179.7(9)
Fe1 N3 C7 C6 -5.1(12)
C26 N3 C7 C9 0.2(17)
Fe1 N3 C7 C9 174.8(9)
C5 C6 C7 N3 -179.4(10)
N2 C6 C7 N3 -0.2(13)
C5 C6 C7 C9 0.7(16)
N2 C6 C7 C9 179.9(10)
C1 N1 C10 C15 -92.9(13)
Fe1 N1 C10 C15 90.5(11)
C1 N1 C10 C11 88.7(12)
Fe1 N1 C10 C11 -87.9(10)
C15 C10 C11 C12 -1.3(16)
N1 C10 C11 C12 177.1(9)
C15 C10 C11 C16 177.3(11)
N1 C10 C11 C16 -4.3(15)
C10 C11 C12 C13 -0.3(17)
C16 C11 C12 C13 -178.8(11)
C11 C12 C13 C14 1.3(17)
C11 C12 C13 C18 -177.5(11)
C12 C13 C14 C15 -0.9(17)
C18 C13 C14 C15 178.0(11)
C13 C14 C15 C10 -0.5(17)
C13 C14 C15 C17 177.5(10)
C11 C10 C15 C14 1.7(17)
N1 C10 C15 C14 -176.7(9)
C11 C10 C15 C17 -176.3(10)
N1 C10 C15 C17 5.3(16)
C12 C13 C18 C23 143.1(12)
C14 C13 C18 C23 -35.7(17)
C12 C13 C18 C19 -35.3(17)
C14 C13 C18 C19 145.9(11)
C23 C18 C19 C20 0.4(17)
C13 C18 C19 C20 178.9(11)
C18 C19 C20 C21 1.2(19)
C18 C19 C20 C24 -176.1(13)
C19 C20 C21 C22 -2.1(19)
C24 C20 C21 C22 175.1(13)
C20 C21 C22 C23 1.5(18)
C20 C21 C22 C25 -179.4(11)
C21 C22 C23 C18 0.0(18)
C25 C22 C23 C18 -179.1(11)
C19 C18 C23 C22 -1.0(17)
C13 C18 C23 C22 -179.4(11)
C19 C20 C24 F1 -4(2)
C21 C20 C24 F1 178.8(17)
C19 C20 C24 F2 -135.6(16)
C21 C20 C24 F2 47(2)
C19 C20 C24 F3 112.5(17)
C21 C20 C24 F3 -65(2)
C21 C22 C25 F4 14.8(17)
C23 C22 C25 F4 -166.1(11)
C21 C22 C25 F5 136.6(13)
C23 C22 C25 F5 -44.2(17)
C21 C22 C25 F6 -105.2(14)
C23 C22 C25 F6 74.0(15)
C7 N3 C26 C27 -114.3(12)
Fe1 N3 C26 C27 71.1(12)
C7 N3 C26 C31 68.8(15)
Fe1 N3 C26 C31 -105.7(10)
C31 C26 C27 C28 2.6(17)
N3 C26 C27 C28 -174.3(10)
C26 C27 C28 C29 -0.5(17)
C26 C27 C28 C33 177.2(11)
C27 C28 C29 C30 -2.6(16)
C33 C28 C29 C30 179.7(11)
C27 C28 C29 C32 174.1(11)
C33 C28 C29 C32 -3.6(17)
C28 C29 C30 C31 3.7(17)
C32 C29 C30 C31 -173.0(11)
C28 C29 C30 C41 -178.4(11)
C32 C29 C30 C41 4.9(18)
C29 C30 C31 C26 -1.7(18)
C41 C30 C31 C26 -179.8(11)
C27 C26 C31 C30 -1.5(17)
N3 C26 C31 C30 175.4(11)
C27 C28 C33 C38 129.5(12)
C29 C28 C33 C38 -52.8(16)
C27 C28 C33 C34 -45.7(16)
C29 C28 C33 C34 132.0(12)
C38 C33 C34 C35 4.1(18)
C28 C33 C34 C35 179.6(11)
C33 C34 C35 C36 -1(2)
C33 C34 C35 C39 176.9(14)
C34 C35 C36 C37 0(2)
C39 C35 C36 C37 -177.6(15)
C35 C36 C37 C38 -3(2)
C35 C36 C37 C40 -178.2(14)
C36 C37 C38 C33 6.3(19)
C40 C37 C38 C33 -178.2(13)
C34 C33 C38 C37 -6.9(17)
C28 C33 C38 C37 177.9(11)
C36 C35 C39 F7 -156.0(16)
C34 C35 C39 F7 26(3)
C36 C35 C39 F8 -36(3)
C34 C35 C39 F8 145.8(19)
C36 C35 C39 F9 79(2)
C34 C35 C39 F9 -98(2)
C38 C37 C40 F10 162.0(14)
C36 C37 C40 F10 -23(2)
C38 C37 C40 F12 -72.3(17)
C36 C37 C40 F12 103.2(16)
C38 C37 C40 F11 42.1(19)
C36 C37 C40 F11 -142.5(14)
C31 C30 C41 C46 50.3(17)
C29 C30 C41 C46 -127.7(14)
C31 C30 C41 C42 -128.8(13)
C29 C30 C41 C42 53.2(18)
C46 C41 C42 C43 -4.8(19)
C30 C41 C42 C43 174.3(12)
C41 C42 C43 C44 4(2)
C41 C42 C43 C47 -178.9(14)
C42 C43 C44 C45 -4(2)
C47 C43 C44 C45 179.2(16)
C43 C44 C45 C46 4(3)
C43 C44 C45 C48 178(2)
C44 C45 C46 C41 -5(2)
C48 C45 C46 C41 -178.7(17)
C42 C41 C46 C45 5(2)
C30 C41 C46 C45 -174.1(13)
C44 C43 C47 F15 -72(2)
C42 C43 C47 F15 111.4(18)
C44 C43 C47 F14 51(2)
C42 C43 C47 F14 -125.5(16)
C44 C43 C47 F13 168.3(18)
C42 C43 C47 F13 -9(3)
C44 C45 C48 F18 -138(2)
C46 C45 C48 F18 36(3)
C44 C45 C48 F16 -9(4)
C46 C45 C48 F16 165(2)
C44 C45 C48 F17 108.0(19)
C46 C45 C48 F17 -78(2)
N52 Fe51 N51 C51 -4.5(7)
N53 Fe51 N51 C51 -1.6(11)
Cl52 Fe51 N51 C51 126.3(7)
Cl51 Fe51 N51 C51 -115.8(7)
N52 Fe51 N51 C60 173.1(8)
N53 Fe51 N51 C60 176.0(7)
Cl52 Fe51 N51 C60 -56.2(8)
Cl51 Fe51 N51 C60 61.7(8)
N53 Fe51 N52 C52 -177.9(8)
N51 Fe51 N52 C52 0.5(7)
Cl52 Fe51 N52 C52 -88.6(8)
Cl51 Fe51 N52 C52 97.3(8)
N53 Fe51 N52 C56 6.4(7)
N51 Fe51 N52 C56 -175.2(8)
Cl52 Fe51 N52 C56 95.7(7)
Cl51 Fe51 N52 C56 -78.4(7)
N52 Fe51 N53 C57 -5.8(7)
N51 Fe51 N53 C57 -8.6(10)
Cl52 Fe51 N53 C57 -136.7(7)
Cl51 Fe51 N53 C57 108.7(7)
N52 Fe51 N53 C76 177.2(8)
N51 Fe51 N53 C76 174.3(7)
Cl52 Fe51 N53 C76 46.2(7)
Cl51 Fe51 N53 C76 -68.4(7)
C60 N51 C51 C58 7.0(15)
Fe51 N51 C51 C58 -175.1(9)
C60 N51 C51 C52 -171.0(8)
Fe51 N51 C51 C52 6.9(11)
C56 N52 C52 C53 -1.0(15)
Fe51 N52 C52 C53 -176.6(8)
C56 N52 C52 C51 178.4(8)
Fe51 N52 C52 C51 2.7(11)
N51 C51 C52 N52 -6.2(13)
C58 C51 C52 N52 175.6(9)
N51 C51 C52 C53 173.2(9)
C58 C51 C52 C53 -5.0(15)
N52 C52 C53 C54 1.5(16)
C51 C52 C53 C54 -177.8(9)
C52 C53 C54 C55 -0.3(16)
C53 C54 C55 C56 -1.2(17)
C54 C55 C56 N52 1.7(16)
C54 C55 C56 C57 -176.4(10)
C52 N52 C56 C55 -0.7(14)
Fe51 N52 C56 C55 175.2(7)
C52 N52 C56 C57 177.6(9)
Fe51 N52 C56 C57 -6.5(11)
C76 N53 C57 C56 -178.8(9)
Fe51 N53 C57 C56 4.3(12)
C76 N53 C57 C59 -1.9(16)
Fe51 N53 C57 C59 -178.8(9)
C55 C56 C57 N53 179.4(10)
N52 C56 C57 N53 1.3(13)
C55 C56 C57 C59 2.3(16)
N52 C56 C57 C59 -175.9(9)
C51 N51 C60 C61 87.1(12)
Fe51 N51 C60 C61 -90.6(11)
C51 N51 C60 C65 -94.5(12)
Fe51 N51 C60 C65 87.9(11)
C65 C60 C61 C62 1.3(16)
N51 C60 C61 C62 179.7(9)
C65 C60 C61 C66 -179.9(11)
N51 C60 C61 C66 -1.5(16)
C60 C61 C62 C63 -1.1(16)
C66 C61 C62 C63 -180.0(11)
C61 C62 C63 C64 0.5(16)
C61 C62 C63 C68 178.3(10)
C62 C63 C64 C65 0.1(17)
C68 C63 C64 C65 -177.7(10)
C63 C64 C65 C60 0.0(16)
C63 C64 C65 C67 176.3(10)
C61 C60 C65 C64 -0.7(16)
N51 C60 C65 C64 -179.2(10)
C61 C60 C65 C67 -177.0(11)
N51 C60 C65 C67 4.6(16)
C64 C63 C68 C69 150.1(11)
C62 C63 C68 C69 -27.7(16)
C64 C63 C68 C73 -28.6(17)
C62 C63 C68 C73 153.6(11)
C73 C68 C69 C70 -4.4(17)
C63 C68 C69 C70 176.8(11)
C68 C69 C70 C71 2.7(18)
C68 C69 C70 C74 -177.2(13)
C69 C70 C71 C72 -0.1(18)
C74 C70 C71 C72 179.9(13)
C70 C71 C72 C73 -0.8(18)
C70 C71 C72 C75 179.1(12)
C69 C68 C73 C72 3.5(17)
C63 C68 C73 C72 -177.7(11)
C71 C72 C73 C68 -1.0(18)
C75 C72 C73 C68 179.2(12)
C69 C70 C74 F52 -29(3)
C71 C70 C74 F52 151(2)
C69 C70 C74 F51 90.4(18)
C71 C70 C74 F51 -89.6(18)
C69 C70 C74 F53 -157.7(14)
C71 C70 C74 F53 22(2)
C71 C72 C75 F54 -43(2)
C73 C72 C75 F54 137.0(16)
C71 C72 C75 F55 83.7(17)
C73 C72 C75 F55 -96.4(16)
C71 C72 C75 F56 -169.5(13)
C73 C72 C75 F56 10(2)
C57 N53 C76 C81 107.5(12)
Fe51 N53 C76 C81 -75.6(10)
C57 N53 C76 C77 -77.3(12)
Fe51 N53 C76 C77 99.5(9)
C81 C76 C77 C78 0.0(14)
N53 C76 C77 C78 -175.2(8)
C76 C77 C78 C79 3.6(14)
C76 C77 C78 C83 -177.0(9)
C77 C78 C79 C80 -3.2(15)
C83 C78 C79 C80 177.4(9)
C77 C78 C79 C82 172.6(10)
C83 C78 C79 C82 -6.8(15)
C78 C79 C80 C81 -0.9(14)
C82 C79 C80 C81 -176.5(10)
C78 C79 C80 C91 175.0(9)
C82 C79 C80 C91 -0.7(16)
C79 C80 C81 C76 4.6(15)
C91 C80 C81 C76 -171.5(10)
N53 C76 C81 C80 171.1(9)
C77 C76 C81 C80 -4.2(15)
C77 C78 C83 C88 -67.6(16)
C79 C78 C83 C88 111.8(15)
C77 C78 C83 C84 110.9(13)
C79 C78 C83 C84 -69.7(15)
C88 C83 C84 C85 2(2)
C78 C83 C84 C85 -176.4(13)
C83 C84 C85 C86 -2(2)
C83 C84 C85 C89 178.5(16)
C84 C85 C86 C87 -2(3)
C89 C85 C86 C87 178(2)
C85 C86 C87 C88 5(4)
C85 C86 C87 C90 -177(3)
C84 C83 C88 C87 1(3)
C78 C83 C88 C87 179.3(17)
C86 C87 C88 C83 -4(3)
C90 C87 C88 C83 178(3)
C86 C85 C89 F58 50(3)
C84 C85 C89 F58 -129.8(19)
C86 C85 C89 F57 172(2)
C84 C85 C89 F57 -8(3)
C86 C85 C89 F59 -68(3)
C84 C85 C89 F59 111.5(19)
C81 C80 C91 C92 -146.2(11)
C79 C80 C91 C92 37.8(16)
C81 C80 C91 C96 34.8(15)
C79 C80 C91 C96 -141.2(11)
C96 C91 C92 C93 -2.0(18)
C80 C91 C92 C93 179.0(11)
C91 C92 C93 C94 2(2)
C91 C92 C93 C97 172.5(14)
C92 C93 C94 C95 -2(2)
C97 C93 C94 C95 -172.3(16)
C93 C94 C95 C96 2(2)
C93 C94 C95 C98 -175.2(17)
C94 C95 C96 C91 -2(2)
C98 C95 C96 C91 175.5(15)
C92 C91 C96 C95 1.7(18)
C80 C91 C96 C95 -179.2(11)
C92 C93 C97 F60 -55(2)
C94 C93 C97 F60 115(2)
C92 C93 C97 F62 167.1(15)
C94 C93 C97 F62 -23(2)
C92 C93 C97 F61 65(2)
C94 C93 C97 F61 -124.7(18)
C94 C95 C98 F64 155(2)
C96 C95 C98 F64 -22(3)
C94 C95 C98 F63 19(3)
C96 C95 C98 F63 -158(2)
C94 C95 C98 F65 -89(3)
C96 C95 C98 F65 94(2)
C86 C87 C90 F30 -125(3)
C88 C87 C90 F30 53(4)
C86 C87 C90 F28 -2(6)
C88 C87 C90 F28 176(3)
C86 C87 C90 F29 114(3)
C88 C87 C90 F29 -68(4)
